data_9008133
loop_
_publ_author_name
'Marumo, F.'
'Nowacki, W.'

_publ_section_title
;
 The crystal structure of hatchite, PbTlAgAs2S5
;
_journal_name_full 'Zeitschrift fur Kristallographie'
_journal_page_first 249
_journal_page_last 265
_journal_paper_doi 10.1524/zkri.1967.125.125.249
_journal_volume 125
_journal_year 1967
_chemical_compound_source 'Lengenbach quarry, Binnatal, Switzerland'
_chemical_formula_sum 'Ag As2 Pb S5 Tl'
_chemical_name_mineral Hatchite
_space_group_IT_number 2
_symmetry_space_group_name_Hall '-P 1'
_symmetry_space_group_name_H-M 'P -1'
_cell_angle_alpha 66.42
_cell_angle_beta 63.33
_cell_angle_gamma 84.97
_cell_length_a 9.37
_cell_length_b 7.84
_cell_length_c 8.06
_cell_formula_units_Z 2
_cell_volume 481.860
_database_code_amcsd 0010647
_exptl_crystal_density_diffrn 5.718
_cod_original_formula_sum '(Pb Tl) Ag As2 S5'
_cod_database_code 9008133

loop_
_space_group_symop_operation_xyz
x,y,z
-x,-y,-z

loop_
_atom_site_aniso_label
_atom_site_aniso_U_11
_atom_site_aniso_U_22
_atom_site_aniso_U_33
_atom_site_aniso_U_12
_atom_site_aniso_U_13
_atom_site_aniso_U_23
Pb1 0.04208 0.02583 0.03075 0.00451 -0.01943 -0.01310
Tl1 0.04208 0.02583 0.03075 0.00451 -0.01943 -0.01310
Tl2 0.05611 0.06715 0.03954 0.01354 -0.02498 -0.02620
Pb2 0.05611 0.06715 0.03954 0.01354 -0.02498 -0.02620
Ag 0.05611 0.03874 0.03515 0.00602 -0.01249 -0.00953
As1 0.03858 0.02583 0.02197 0.00602 -0.01388 -0.01310
As2 0.04559 0.02324 0.02636 0.00301 -0.01943 -0.01191
S1 0.03858 0.03357 0.02856 0.00000 -0.01804 -0.00834
S2 0.03507 0.03616 0.03515 0.00602 -0.01804 -0.01667
S3 0.03858 0.03099 0.02856 0.00301 -0.01527 -0.01310
S4 0.04559 0.02841 0.03954 0.00301 -0.02359 -0.01548
S5 0.03156 0.04132 0.02636 0.00602 -0.01249 -0.01786

loop_
_atom_site_label
_atom_site_fract_x
_atom_site_fract_y
_atom_site_fract_z
_atom_site_occupancy
Pb1 0.40640 0.24730 0.05740 0.60000
Tl1 0.40640 0.24730 0.05740 0.40000
Tl2 0.13220 0.69680 0.72490 0.60000
Pb2 0.13220 0.69680 0.72490 0.40000
Ag 0.08530 0.89100 0.15530 1.00000
As1 0.19280 0.45500 0.42280 1.00000
As2 0.36700 0.10680 0.66980 1.00000
S1 0.45200 0.37100 0.37100 1.00000
S2 0.24600 0.62400 0.09900 1.00000
S3 0.41400 0.86900 0.28600 1.00000
S4 0.09100 0.18200 0.47400 1.00000
S5 0.18300 0.21500 0.89100 1.00000

loop_
_cod_related_entry_id
_cod_related_entry_database
_cod_related_entry_code
1 AMCSD 0010647
